data_4118885
loop_
_publ_author_name
'Kohei Takahashi'
'Makoto Yamashita'
'Kyoko Nozaki'

_publ_section_title
;
 Tandem Hydroformylation/Hydrogenation of Alkenes to Normal Alcohols Using
 Rh/Ru Dual Catalyst or Ru Single Component Catalyst
;
_journal_name_full 'Journal of the American Chemical Society'
_journal_page_first 18746
_journal_page_last 18757
_journal_paper_doi 10.1021/ja307998h
_journal_volume 134
_journal_year 2012
_chemical_formula_sum 'C17 H24 O4 Ru Si2'
_chemical_formula_weight 449.61
_chemical_name_systematic
; 
 ? 
;
_space_group_IT_number 19
_symmetry_cell_setting orthorhombic
_symmetry_space_group_name_Hall 'P 2ac 2ab'
_symmetry_space_group_name_H-M 'P 21 21 21'
_atom_sites_solution_hydrogens geom
_atom_sites_solution_primary direct
_atom_sites_solution_secondary difmap
_audit_creation_method SHELXL-97
_cell_angle_alpha 90.00
_cell_angle_beta 90.00
_cell_angle_gamma 90.00
_cell_formula_units_Z 4
_cell_length_a 7.705(3)
_cell_length_b 13.954(5)
_cell_length_c 19.299(7)
_cell_measurement_reflns_used 6138
_cell_measurement_temperature 103.15
_cell_measurement_theta_max 27.4835
_cell_measurement_theta_min 3.0177
_cell_volume 2074.9(13)
_computing_cell_refinement 'RIGAKU CrystalClear'
_computing_data_collection 'RIGAKU CrystalClear'
_computing_data_reduction 'RIGAKU CrystalClear'
_computing_molecular_graphics ORTEP-III
_computing_structure_refinement 'SHELXL-97 (Sheldrick, 1997)'
_computing_structure_solution SIR-97
_diffrn_ambient_temperature 103(2)
_diffrn_detector_area_resol_mean 7.31
_diffrn_measured_fraction_theta_full 0.997
_diffrn_measured_fraction_theta_max 0.997
_diffrn_measurement_device_type 'RIGAKU/MSC Mercury CCD'
_diffrn_measurement_method 'omega scans'
_diffrn_radiation_monochromator graphite
_diffrn_radiation_source 'fine-focus sealed tube'
_diffrn_radiation_type MoK\a
_diffrn_radiation_wavelength 0.71070
_diffrn_reflns_av_R_equivalents 0.0406
_diffrn_reflns_av_sigmaI/netI 0.0394
_diffrn_reflns_limit_h_max 9
_diffrn_reflns_limit_h_min -7
_diffrn_reflns_limit_k_max 12
_diffrn_reflns_limit_k_min -16
_diffrn_reflns_limit_l_max 22
_diffrn_reflns_limit_l_min -22
_diffrn_reflns_number 13582
_diffrn_reflns_theta_full 25.00
_diffrn_reflns_theta_max 25.00
_diffrn_reflns_theta_min 3.02
_exptl_absorpt_coefficient_mu 0.887
_exptl_absorpt_correction_T_max 0.9166
_exptl_absorpt_correction_T_min 0.8087
_exptl_absorpt_correction_type multi-scan
_exptl_absorpt_process_details 'Jacobson, R. (1998) Private communication'
_exptl_crystal_colour Colorless
_exptl_crystal_density_diffrn 1.439
_exptl_crystal_description Block
_exptl_crystal_F_000 920
_exptl_crystal_size_max 0.25
_exptl_crystal_size_mid 0.20
_exptl_crystal_size_min 0.10
_refine_diff_density_max 1.243
_refine_diff_density_min -0.753
_refine_diff_density_rms 0.083
_refine_ls_extinction_method none
_refine_ls_goodness_of_fit_ref 1.092
_refine_ls_hydrogen_treatment constr
_refine_ls_matrix_type full
_refine_ls_number_parameters 223
_refine_ls_number_reflns 3652
_refine_ls_number_restraints 0
_refine_ls_restrained_S_all 1.092
_refine_ls_R_factor_all 0.0409
_refine_ls_R_factor_gt 0.0370
_refine_ls_shift/su_max 0.004
_refine_ls_shift/su_mean 0.000
_refine_ls_structure_factor_coef Fsqd
_refine_ls_weighting_details 'calc w=1/[\s^2^(Fo^2^)+(0.0311P)^2^+2.7153P] where P=(Fo^2^+2Fc^2^)/3'
_refine_ls_weighting_scheme calc
_refine_ls_wR_factor_gt 0.0804
_refine_ls_wR_factor_ref 0.0840
_reflns_number_gt 3370
_reflns_number_total 3652
_reflns_threshold_expression >2sigma(I)
_cod_data_source_file ja307998h_si_002_2.cif
_cod_data_source_block compound9
_cod_original_cell_volume 2075.1(13)
_cod_database_code 4118885

loop_
_symmetry_equiv_pos_as_xyz
'x, y, z'
'-x+1/2, -y, z+1/2'
'x+1/2, -y+1/2, -z'
'-x, y+1/2, -z+1/2'

loop_
_atom_site_label
_atom_site_type_symbol
_atom_site_fract_x
_atom_site_fract_y
_atom_site_fract_z
_atom_site_U_iso_or_equiv
_atom_site_adp_type
_atom_site_occupancy
_atom_site_symmetry_multiplicity
_atom_site_calc_flag
_atom_site_refinement_flags
Ru1 Ru 0.25305(5) 0.02243(2) 0.740301(16) 0.02191(11) Uani 1 1 d .
C1 C 0.1324(6) -0.0995(3) 0.7515(3) 0.0311(11) Uani 1 1 d .
O1 O 0.0575(5) -0.1678(3) 0.7594(2) 0.0504(10) Uani 1 1 d .
C2 C 0.4194(6) 0.0037(3) 0.8124(3) 0.0291(11) Uani 1 1 d .
O2 O 0.5135(5) -0.0064(3) 0.8574(2) 0.0456(10) Uani 1 1 d .
C3 C 0.4094(6) -0.0199(4) 0.6690(3) 0.0338(11) Uani 1 1 d .
O3 O 0.4969(5) -0.0428(3) 0.6245(2) 0.0519(11) Uani 1 1 d .
O4 O -0.1920(3) 0.0616(2) 0.73879(17) 0.0289(7) Uani 1 1 d .
C4 C -0.0420(5) 0.0934(3) 0.7365(2) 0.0227(9) Uani 1 1 d .
C5 C 0.0684(6) 0.1055(3) 0.6737(2) 0.0232(10) Uani 1 1 d .
C6 C 0.2109(6) 0.1650(3) 0.6954(3) 0.0273(12) Uani 1 1 d .
C7 C 0.3483(6) 0.2289(4) 0.6640(3) 0.0352(12) Uani 1 1 d .
H1 H 0.2974 0.2888 0.6456 0.042 Uiso 1 1 calc R
H2 H 0.4122 0.1957 0.6265 0.042 Uiso 1 1 calc R
C8 C 0.4668(6) 0.2487(4) 0.7273(3) 0.0377(13) Uani 1 1 d .
H3 H 0.5602 0.2002 0.7302 0.045 Uiso 1 1 calc R
H4 H 0.5204 0.3130 0.7236 0.045 Uiso 1 1 calc R
C9 C 0.3485(6) 0.2432(3) 0.7915(3) 0.0323(12) Uani 1 1 d .
H5 H 0.4125 0.2193 0.8325 0.039 Uiso 1 1 calc R
H6 H 0.2971 0.3065 0.8025 0.039 Uiso 1 1 calc R
C10 C 0.2121(5) 0.1730(3) 0.7684(2) 0.0253(11) Uani 1 1 d .
C11 C 0.0693(6) 0.1187(3) 0.7972(2) 0.0236(10) Uani 1 1 d .
Si1 Si -0.00729(19) 0.10988(10) 0.88858(7) 0.0304(3) Uani 1 1 d .
C12 C -0.2060(7) 0.1857(4) 0.8953(3) 0.0420(14) Uani 1 1 d .
H7 H -0.1742 0.2533 0.8898 0.063 Uiso 1 1 calc R
H8 H -0.2601 0.1762 0.9407 0.063 Uiso 1 1 calc R
H9 H -0.2881 0.1676 0.8588 0.063 Uiso 1 1 calc R
C13 C -0.0619(7) -0.0174(4) 0.9087(3) 0.0410(13) Uani 1 1 d .
H10 H -0.1493 -0.0405 0.8758 0.062 Uiso 1 1 calc R
H11 H -0.1081 -0.0217 0.9559 0.062 Uiso 1 1 calc R
H12 H 0.0429 -0.0568 0.9049 0.062 Uiso 1 1 calc R
C14 C 0.1644(8) 0.1545(5) 0.9484(3) 0.0492(15) Uani 1 1 d .
H13 H 0.2674 0.1137 0.9446 0.074 Uiso 1 1 calc R
H14 H 0.1211 0.1530 0.9962 0.074 Uiso 1 1 calc R
H15 H 0.1950 0.2205 0.9360 0.074 Uiso 1 1 calc R
Si2 Si -0.0121(2) 0.07801(10) 0.58446(7) 0.0305(3) Uani 1 1 d .
C15 C -0.2052(8) 0.1553(4) 0.5708(3) 0.0560(19) Uani 1 1 d .
H16 H -0.2968 0.1368 0.6034 0.084 Uiso 1 1 calc R
H17 H -0.2473 0.1475 0.5233 0.084 Uiso 1 1 calc R
H18 H -0.1734 0.2224 0.5787 0.084 Uiso 1 1 calc R
C16 C -0.0697(7) -0.0508(4) 0.5777(3) 0.0386(13) Uani 1 1 d .
H19 H -0.1538 -0.0672 0.6139 0.058 Uiso 1 1 calc R
H20 H 0.0351 -0.0899 0.5835 0.058 Uiso 1 1 calc R
H21 H -0.1207 -0.0635 0.5321 0.058 Uiso 1 1 calc R
C17 C 0.1614(9) 0.1082(5) 0.5206(3) 0.0565(17) Uani 1 1 d .
H22 H 0.1187 0.0963 0.4735 0.085 Uiso 1 1 calc R
H23 H 0.2636 0.0682 0.5293 0.085 Uiso 1 1 calc R
H24 H 0.1930 0.1759 0.5253 0.085 Uiso 1 1 calc R

loop_
_atom_site_aniso_label
_atom_site_aniso_U_11
_atom_site_aniso_U_22
_atom_site_aniso_U_33
_atom_site_aniso_U_23
_atom_site_aniso_U_13
_atom_site_aniso_U_12
Ru1 0.01753(17) 0.01696(18) 0.03123(18) -0.00047(13) -0.0009(2) 0.00079(18)
C1 0.027(2) 0.030(3) 0.036(3) -0.002(2) 0.000(2) 0.005(2)
O1 0.048(2) 0.031(2) 0.072(3) -0.001(2) 0.004(2) -0.0161(18)
C2 0.022(2) 0.026(3) 0.039(3) 0.000(2) -0.003(2) 0.001(2)
O2 0.035(2) 0.053(2) 0.049(2) 0.0053(19) -0.0121(19) -0.001(2)
C3 0.026(3) 0.034(3) 0.042(3) 0.005(3) -0.002(2) 0.000(2)
O3 0.041(2) 0.062(3) 0.053(3) -0.012(2) 0.016(2) 0.012(2)
O4 0.0201(15) 0.0339(17) 0.0327(17) -0.0017(15) 0.0008(13) -0.0023(13)
C4 0.022(2) 0.020(2) 0.026(2) 0.0008(19) -0.0026(19) 0.0030(17)
C5 0.021(2) 0.024(2) 0.025(2) 0.0003(19) 0.0001(18) 0.0014(19)
C6 0.027(3) 0.017(2) 0.038(3) -0.0004(18) -0.0001(19) 0.004(2)
C7 0.031(3) 0.026(3) 0.049(3) 0.008(2) 0.007(2) -0.001(2)
C8 0.026(3) 0.027(3) 0.060(4) 0.001(2) -0.001(2) -0.009(2)
C9 0.025(3) 0.018(2) 0.053(3) -0.006(2) -0.008(2) -0.001(2)
C10 0.025(3) 0.014(2) 0.037(3) -0.0010(18) -0.002(2) 0.0062(17)
C11 0.018(2) 0.019(2) 0.034(3) -0.0036(19) -0.0013(19) 0.0054(19)
Si1 0.0330(8) 0.0335(8) 0.0247(7) -0.0037(6) -0.0010(6) 0.0010(7)
C12 0.046(4) 0.043(3) 0.037(3) -0.005(2) 0.013(2) 0.001(3)
C13 0.041(3) 0.043(3) 0.039(3) 0.007(3) 0.004(2) -0.004(3)
C14 0.059(4) 0.058(4) 0.031(3) -0.008(3) -0.012(3) -0.005(3)
Si2 0.0370(8) 0.0303(7) 0.0242(7) 0.0007(6) -0.0014(6) 0.0016(7)
C15 0.068(5) 0.043(3) 0.056(4) -0.004(3) -0.031(3) 0.018(3)
C16 0.046(3) 0.041(3) 0.029(3) -0.006(2) -0.005(2) 0.002(3)
C17 0.073(4) 0.067(4) 0.030(3) 0.001(3) 0.015(3) -0.012(4)

loop_
_atom_type_symbol
_atom_type_description
_atom_type_scat_dispersion_real
_atom_type_scat_dispersion_imag
_atom_type_scat_source
C C 0.0033 0.0016 'International Tables Vol C Tables 4.2.6.8 and 6.1.1.4'
H H 0.0000 0.0000 'International Tables Vol C Tables 4.2.6.8 and 6.1.1.4'
O O 0.0106 0.0060 'International Tables Vol C Tables 4.2.6.8 and 6.1.1.4'
Si Si 0.0817 0.0704 'International Tables Vol C Tables 4.2.6.8 and 6.1.1.4'
Ru Ru -1.2594 0.8363 'International Tables Vol C Tables 4.2.6.8 and 6.1.1.4'

loop_
_geom_angle_atom_site_label_1
_geom_angle_atom_site_label_2
_geom_angle_atom_site_label_3
_geom_angle
C2 Ru1 C3 93.4(2)
C2 Ru1 C1 96.9(2)
C3 Ru1 C1 96.3(2)
C2 Ru1 C10 92.72(18)
C3 Ru1 C10 124.2(2)
C1 Ru1 C10 137.74(17)
C2 Ru1 C6 120.72(18)
C3 Ru1 C6 95.1(2)
C1 Ru1 C6 139.84(18)
C10 Ru1 C6 37.57(17)
C2 Ru1 C11 98.59(19)
C3 Ru1 C11 158.7(2)
C1 Ru1 C11 99.67(18)
C10 Ru1 C11 38.10(16)
C6 Ru1 C11 63.64(17)
C2 Ru1 C5 156.20(18)
C3 Ru1 C5 98.43(19)
C1 Ru1 C5 102.25(18)
C10 Ru1 C5 63.56(16)
C6 Ru1 C5 37.86(16)
C11 Ru1 C5 64.48(16)
C2 Ru1 C4 133.72(18)
C3 Ru1 C4 132.55(18)
C1 Ru1 C4 85.12(16)
C10 Ru1 C4 59.54(14)
C6 Ru1 C4 59.40(15)
C11 Ru1 C4 36.43(15)
C5 Ru1 C4 36.36(15)
O1 C1 Ru1 177.0(4)
O2 C2 Ru1 177.1(4)
O3 C3 Ru1 176.6(5)
O4 C4 C5 127.0(4)
O4 C4 C11 126.4(4)
C5 C4 C11 106.4(3)
O4 C4 Ru1 135.3(3)
C5 C4 Ru1 63.0(2)
C11 C4 Ru1 63.0(2)
C6 C5 C4 105.3(4)
C6 C5 Si2 129.7(4)
C4 C5 Si2 122.4(3)
C6 C5 Ru1 69.3(3)
C4 C5 Ru1 80.6(2)
Si2 C5 Ru1 129.3(2)
C10 C6 C5 109.9(4)
C10 C6 C7 110.4(4)
C5 C6 C7 139.3(5)
C10 C6 Ru1 71.2(3)
C5 C6 Ru1 72.8(3)
C7 C6 Ru1 126.2(3)
C6 C7 C8 101.6(4)
C6 C7 H1 111.4
C8 C7 H1 111.4
C6 C7 H2 111.4
C8 C7 H2 111.4
H1 C7 H2 109.3
C9 C8 C7 106.1(4)
C9 C8 H3 110.5
C7 C8 H3 110.5
C9 C8 H4 110.5
C7 C8 H4 110.5
H3 C8 H4 108.7
C10 C9 C8 101.9(4)
C10 C9 H5 111.4
C8 C9 H5 111.4
C10 C9 H6 111.4
C8 C9 H6 111.4
H5 C9 H6 109.3
C6 C10 C11 109.7(4)
C6 C10 C9 110.6(4)
C11 C10 C9 139.3(5)
C6 C10 Ru1 71.3(3)
C11 C10 Ru1 72.7(2)
C9 C10 Ru1 126.7(3)
C10 C11 C4 105.1(4)
C10 C11 Si1 129.7(4)
C4 C11 Si1 123.0(3)
C10 C11 Ru1 69.2(2)
C4 C11 Ru1 80.6(2)
Si1 C11 Ru1 128.6(2)
C14 Si1 C11 109.9(3)
C14 Si1 C13 110.5(3)
C11 Si1 C13 109.3(2)
C14 Si1 C12 110.5(3)
C11 Si1 C12 106.7(2)
C13 Si1 C12 109.9(3)
Si1 C12 H7 109.5
Si1 C12 H8 109.5
H7 C12 H8 109.5
Si1 C12 H9 109.5
H7 C12 H9 109.5
H8 C12 H9 109.5
Si1 C13 H10 109.5
Si1 C13 H11 109.5
H10 C13 H11 109.5
Si1 C13 H12 109.5
H10 C13 H12 109.5
H11 C13 H12 109.5
Si1 C14 H13 109.5
Si1 C14 H14 109.5
H13 C14 H14 109.5
Si1 C14 H15 109.5
H13 C14 H15 109.5
H14 C14 H15 109.5
C15 Si2 C16 111.2(3)
C15 Si2 C17 110.4(3)
C16 Si2 C17 110.1(3)
C15 Si2 C5 106.1(2)
C16 Si2 C5 110.0(2)
C17 Si2 C5 108.9(3)
Si2 C15 H16 109.5
Si2 C15 H17 109.5
H16 C15 H17 109.5
Si2 C15 H18 109.5
H16 C15 H18 109.5
H17 C15 H18 109.5
Si2 C16 H19 109.5
Si2 C16 H20 109.5
H19 C16 H20 109.5
Si2 C16 H21 109.5
H19 C16 H21 109.5
H20 C16 H21 109.5
Si2 C17 H22 109.5
Si2 C17 H23 109.5
H22 C17 H23 109.5
Si2 C17 H24 109.5
H22 C17 H24 109.5
H23 C17 H24 109.5

loop_
_geom_bond_atom_site_label_1
_geom_bond_atom_site_label_2
_geom_bond_distance
Ru1 C2 1.909(5)
Ru1 C3 1.922(5)
Ru1 C1 1.951(5)
Ru1 C10 2.193(4)
Ru1 C6 2.194(4)
Ru1 C11 2.240(4)
Ru1 C5 2.240(4)
Ru1 C4 2.481(4)
C1 O1 1.124(5)
C2 O2 1.141(6)
C3 O3 1.136(6)
O4 C4 1.239(5)
C4 C5 1.491(6)
C4 C11 1.493(6)
C5 C6 1.439(6)
C5 Si2 1.870(5)
C6 C10 1.412(6)
C6 C7 1.511(7)
C7 C8 1.550(7)
C7 H1 0.9900
C7 H2 0.9900
C8 C9 1.541(7)
C8 H3 0.9900
C8 H4 0.9900
C9 C10 1.505(6)
C9 H5 0.9900
C9 H6 0.9900
C10 C11 1.447(6)
C11 Si1 1.864(5)
Si1 C14 1.864(6)
Si1 C13 1.866(6)
Si1 C12 1.866(5)
C12 H7 0.9800
C12 H8 0.9800
C12 H9 0.9800
C13 H10 0.9800
C13 H11 0.9800
C13 H12 0.9800
C14 H13 0.9800
C14 H14 0.9800
C14 H15 0.9800
Si2 C15 1.856(6)
Si2 C16 1.856(5)
Si2 C17 1.867(6)
C15 H16 0.9800
C15 H17 0.9800
C15 H18 0.9800
C16 H19 0.9800
C16 H20 0.9800
C16 H21 0.9800
C17 H22 0.9800
C17 H23 0.9800
C17 H24 0.9800

loop_
_geom_torsion_atom_site_label_1
_geom_torsion_atom_site_label_2
_geom_torsion_atom_site_label_3
_geom_torsion_atom_site_label_4
_geom_torsion
C2 Ru1 C4 O4 -96.8(5)
C3 Ru1 C4 O4 92.1(5)
C1 Ru1 C4 O4 -1.9(5)
C10 Ru1 C4 O4 -157.7(5)
C6 Ru1 C4 O4 158.4(5)
C11 Ru1 C4 O4 -115.5(6)
C5 Ru1 C4 O4 116.4(6)
C2 Ru1 C4 C5 146.8(3)
C3 Ru1 C4 C5 -24.3(4)
C1 Ru1 C4 C5 -118.4(3)
C10 Ru1 C4 C5 85.8(3)
C6 Ru1 C4 C5 41.9(3)
C11 Ru1 C4 C5 128.1(4)
C2 Ru1 C4 C11 18.7(4)
C3 Ru1 C4 C11 -152.4(3)
C1 Ru1 C4 C11 113.6(3)
C10 Ru1 C4 C11 -42.2(3)
C6 Ru1 C4 C11 -86.1(3)
C5 Ru1 C4 C11 -128.1(4)
O4 C4 C5 C6 166.6(4)
C11 C4 C5 C6 -18.4(4)
Ru1 C4 C5 C6 -65.4(3)
O4 C4 C5 Si2 2.9(6)
C11 C4 C5 Si2 177.9(3)
Ru1 C4 C5 Si2 130.9(3)
O4 C4 C5 Ru1 -128.0(4)
C11 C4 C5 Ru1 47.0(3)
C2 Ru1 C5 C6 31.4(6)
C3 Ru1 C5 C6 -87.5(3)
C1 Ru1 C5 C6 174.2(3)
C10 Ru1 C5 C6 36.6(3)
C11 Ru1 C5 C6 79.2(3)
C4 Ru1 C5 C6 110.4(4)
C2 Ru1 C5 C4 -79.0(5)
C3 Ru1 C5 C4 162.1(3)
C1 Ru1 C5 C4 63.8(3)
C10 Ru1 C5 C4 -73.8(3)
C6 Ru1 C5 C4 -110.4(4)
C11 Ru1 C5 C4 -31.2(2)
C2 Ru1 C5 Si2 156.4(4)
C3 Ru1 C5 Si2 37.6(3)
C1 Ru1 C5 Si2 -60.8(3)
C10 Ru1 C5 Si2 161.7(4)
C6 Ru1 C5 Si2 125.0(4)
C11 Ru1 C5 Si2 -155.8(4)
C4 Ru1 C5 Si2 -124.6(4)
C4 C5 C6 C10 11.6(5)
Si2 C5 C6 C10 173.7(3)
Ru1 C5 C6 C10 -61.9(3)
C4 C5 C6 C7 -160.5(5)
Si2 C5 C6 C7 1.5(9)
Ru1 C5 C6 C7 126.0(6)
C4 C5 C6 Ru1 73.5(3)
Si2 C5 C6 Ru1 -124.5(4)
C2 Ru1 C6 C10 -47.0(3)
C3 Ru1 C6 C10 -144.0(3)
C1 Ru1 C6 C10 110.0(3)
C11 Ru1 C6 C10 37.2(3)
C5 Ru1 C6 C10 118.8(4)
C4 Ru1 C6 C10 78.6(3)
C2 Ru1 C6 C5 -165.8(3)
C3 Ru1 C6 C5 97.2(3)
C1 Ru1 C6 C5 -8.9(4)
C10 Ru1 C6 C5 -118.8(4)
C11 Ru1 C6 C5 -81.6(3)
C4 Ru1 C6 C5 -40.2(2)
C2 Ru1 C6 C7 55.0(5)
C3 Ru1 C6 C7 -42.0(5)
C1 Ru1 C6 C7 -148.1(4)
C10 Ru1 C6 C7 102.0(5)
C11 Ru1 C6 C7 139.2(5)
C5 Ru1 C6 C7 -139.2(6)
C4 Ru1 C6 C7 -179.4(5)
C10 C6 C7 C8 17.8(5)
C5 C6 C7 C8 -170.1(5)
Ru1 C6 C7 C8 -63.3(5)
C6 C7 C8 C9 -29.1(5)
C7 C8 C9 C10 29.4(5)
C5 C6 C10 C11 -0.1(5)
C7 C6 C10 C11 174.5(4)
Ru1 C6 C10 C11 -63.0(3)
C5 C6 C10 C9 -174.0(4)
C7 C6 C10 C9 0.5(5)
Ru1 C6 C10 C9 123.1(3)
C5 C6 C10 Ru1 62.9(3)
C7 C6 C10 Ru1 -122.6(4)
C8 C9 C10 C6 -18.8(5)
C8 C9 C10 C11 170.0(5)
C8 C9 C10 Ru1 62.7(5)
C2 Ru1 C10 C6 141.0(3)
C3 Ru1 C10 C6 45.1(3)
C1 Ru1 C10 C6 -115.7(3)
C11 Ru1 C10 C6 -118.5(4)
C5 Ru1 C10 C6 -36.9(3)
C4 Ru1 C10 C6 -78.2(3)
C2 Ru1 C10 C11 -100.5(3)
C3 Ru1 C10 C11 163.6(3)
C1 Ru1 C10 C11 2.9(4)
C6 Ru1 C10 C11 118.5(4)
C5 Ru1 C10 C11 81.6(3)
C4 Ru1 C10 C11 40.3(2)
C2 Ru1 C10 C9 38.8(5)
C3 Ru1 C10 C9 -57.1(5)
C1 Ru1 C10 C9 142.1(4)
C6 Ru1 C10 C9 -102.2(5)
C11 Ru1 C10 C9 139.3(6)
C5 Ru1 C10 C9 -139.1(5)
C4 Ru1 C10 C9 179.6(5)
C6 C10 C11 C4 -11.5(5)
C9 C10 C11 C4 159.8(5)
Ru1 C10 C11 C4 -73.6(3)
C6 C10 C11 Si1 -174.4(3)
C9 C10 C11 Si1 -3.2(8)
Ru1 C10 C11 Si1 123.5(4)
C6 C10 C11 Ru1 62.1(3)
C9 C10 C11 Ru1 -126.7(6)
O4 C4 C11 C10 -166.7(4)
C5 C4 C11 C10 18.3(4)
Ru1 C4 C11 C10 65.3(3)
O4 C4 C11 Si1 -2.3(6)
C5 C4 C11 Si1 -177.3(3)
Ru1 C4 C11 Si1 -130.3(3)
O4 C4 C11 Ru1 128.0(4)
C5 C4 C11 Ru1 -47.0(3)
C2 Ru1 C11 C10 83.4(3)
C3 Ru1 C11 C10 -40.1(6)
C1 Ru1 C11 C10 -178.0(3)
C6 Ru1 C11 C10 -36.7(3)
C5 Ru1 C11 C10 -79.0(3)
C4 Ru1 C11 C10 -110.1(4)
C2 Ru1 C11 C4 -166.5(3)
C3 Ru1 C11 C4 70.1(6)
C1 Ru1 C11 C4 -67.9(3)
C10 Ru1 C11 C4 110.1(4)
C6 Ru1 C11 C4 73.4(3)
C5 Ru1 C11 C4 31.1(2)
C2 Ru1 C11 Si1 -41.4(3)
C3 Ru1 C11 Si1 -164.9(4)
C1 Ru1 C11 Si1 57.1(3)
C10 Ru1 C11 Si1 -124.8(4)
C6 Ru1 C11 Si1 -161.5(4)
C5 Ru1 C11 Si1 156.2(4)
C4 Ru1 C11 Si1 125.0(4)
C10 C11 Si1 C14 -16.4(5)
C4 C11 Si1 C14 -176.7(4)
Ru1 C11 Si1 C14 77.7(4)
C10 C11 Si1 C13 -137.8(4)
C4 C11 Si1 C13 61.9(4)
Ru1 C11 Si1 C13 -43.7(4)
C10 C11 Si1 C12 103.4(4)
C4 C11 Si1 C12 -56.9(4)
Ru1 C11 Si1 C12 -162.5(3)
C6 C5 Si2 C15 -101.0(5)
C4 C5 Si2 C15 58.4(4)
Ru1 C5 Si2 C15 164.1(3)
C6 C5 Si2 C16 138.7(4)
C4 C5 Si2 C16 -62.0(4)
Ru1 C5 Si2 C16 43.7(4)
C6 C5 Si2 C17 17.9(5)
C4 C5 Si2 C17 177.3(4)
Ru1 C5 Si2 C17 -77.0(4)
